data_7055781
loop_
_publ_author_name
'Vrdoljak, Vi\<snja'
'Pavlovi\'c, Gordana'
'Maltar-Strme\<cki, Nadica'
'Cindri\'c, Marina'

_publ_section_title
;
 Copper(ii) hydrazone complexes with different nuclearities and
 geometries: synthetic methods and ligand substituent effects
;
_journal_issue 11
_journal_name_full 'New J. Chem.'
_journal_page_first 9263
_journal_paper_doi 10.1039/C6NJ01036A
_journal_volume 40
_journal_year 2016
_chemical_formula_sum 'C30 H24 Cu2 N4 O8'
_chemical_formula_weight 695.61
_space_group_crystal_system orthorhombic
_space_group_IT_number 60
_space_group_name_Hall '-P 2n 2ab'
_space_group_name_H-M_alt 'P b c n'
_symmetry_space_group_name_Hall '-P 2n 2ab'
_symmetry_space_group_name_H-M 'P b c n'
_atom_sites_solution_hydrogens mixed
_audit_creation_method SHELXL-2014/7
_audit_update_record
;
2016-03-24 deposited with the CCDC.
2016-09-20 downloaded from the CCDC.
;
_cell_angle_alpha 90
_cell_angle_beta 90
_cell_angle_gamma 90
_cell_formula_units_Z 4
_cell_length_a 12.4740(4)
_cell_length_b 25.8954(8)
_cell_length_c 8.5646(2)
_cell_measurement_reflns_used 4047
_cell_measurement_temperature 296(2)
_cell_measurement_theta_max 75.5546
_cell_measurement_theta_min 3.5403
_cell_volume 2766.53(14)
_computing_cell_refinement 'CrysAlisPro, Oxford Diffraction Ltd.,Version 1.171.36.20'
_computing_data_collection 'CrysAlisPro, Oxford Diffraction Ltd.,Version 1.171.36.20'
_computing_data_reduction 'CrysAlisPro, Oxford Diffraction Ltd.,Version 1.171.36.20'
_computing_molecular_graphics 'MERCURY 3.6. (CCDC, 2015)'
_computing_publication_material 'SHELXL-2014 (Sheldrick, 2014)'
_computing_structure_refinement 'SHELXL-2014 (Sheldrick, 2014)'
_computing_structure_solution 'SHELXLS-2014 (Sheldrick, 2014)'
_diffrn_ambient_temperature 296(2)
_diffrn_measured_fraction_theta_full 0.999
_diffrn_measured_fraction_theta_max 0.999
_diffrn_measurement_device_type 'Xcalibur, Ruby, Nova'
_diffrn_measurement_method '\w scans'
_diffrn_radiation_type CuK\a
_diffrn_radiation_wavelength 1.5418
_diffrn_reflns_av_R_equivalents 0.0294
_diffrn_reflns_av_unetI/netI 0.0265
_diffrn_reflns_Laue_measured_fraction_full 0.999
_diffrn_reflns_Laue_measured_fraction_max 0.999
_diffrn_reflns_limit_h_max 15
_diffrn_reflns_limit_h_min -14
_diffrn_reflns_limit_k_max 31
_diffrn_reflns_limit_k_min -22
_diffrn_reflns_limit_l_max 10
_diffrn_reflns_limit_l_min -7
_diffrn_reflns_number 7903
_diffrn_reflns_point_group_measured_fraction_full 0.999
_diffrn_reflns_point_group_measured_fraction_max 0.999
_diffrn_reflns_theta_full 67.680
_diffrn_reflns_theta_max 69.997
_diffrn_reflns_theta_min 3.933
_diffrn_source 'Nova (Cu) X-ray Source'
_exptl_absorpt_coefficient_mu 2.426
_exptl_absorpt_correction_T_max 1.00000
_exptl_absorpt_correction_T_min 0.56689
_exptl_absorpt_correction_type multi-scan
_exptl_absorpt_process_details
;
CrysAlisPro, Agilent Technologies,
Version 1.171.36.20.
Empirical absorption correction using spherical 
harmonics,
implemented in SCALE3 ABSPACK scaling algorithm.
;
_exptl_crystal_colour 'dark green'
_exptl_crystal_density_diffrn 1.670
_exptl_crystal_description stick
_exptl_crystal_F_000 1416
_exptl_crystal_size_max 0.57
_exptl_crystal_size_mid 0.21
_exptl_crystal_size_min 0.18
_refine_diff_density_max 0.364
_refine_diff_density_min -0.532
_refine_diff_density_rms 0.057
_refine_ls_extinction_method none
_refine_ls_goodness_of_fit_ref 1.043
_refine_ls_hydrogen_treatment mixed
_refine_ls_matrix_type full
_refine_ls_number_parameters 203
_refine_ls_number_reflns 2634
_refine_ls_number_restraints 1
_refine_ls_restrained_S_all 1.042
_refine_ls_R_factor_all 0.0473
_refine_ls_R_factor_gt 0.0400
_refine_ls_shift/su_max 0.000
_refine_ls_shift/su_mean 0.000
_refine_ls_structure_factor_coef Fsqd
_refine_ls_weighting_details 'w=1/[\s^2^(Fo^2^)+(0.0683P)^2^+0.9371P] where P=(Fo^2^+2Fc^2^)/3'
_refine_ls_weighting_scheme calc
_refine_ls_wR_factor_gt 0.1122
_refine_ls_wR_factor_ref 0.1177
_reflns_Friedel_coverage 0.000
_reflns_number_gt 2237
_reflns_number_total 2634
_reflns_threshold_expression 'I > 2\s(I)'
_cod_data_source_file c6nj01036a2.cif
_cod_data_source_block 3
_cod_depositor_comments 'Adding full bibliography for 7055776--7055782.cif.'
_cod_database_code 7055781
_shelx_space_group_comment
;
The symmetry employed for this shelxl refinement is uniquely defined
by the following loop, which should always be used as a source of
symmetry information in preference to the above space-group names.
They are only intended as comments.
;

loop_
_space_group_symop_operation_xyz
'x, y, z'
'-x+1/2, -y+1/2, z+1/2'
'x+1/2, -y+1/2, -z'
'-x, y, -z+1/2'
'-x, -y, -z'
'x-1/2, y-1/2, -z-1/2'
'-x-1/2, y-1/2, z'
'x, -y, z-1/2'

loop_
_atom_site_label
_atom_site_type_symbol
_atom_site_fract_x
_atom_site_fract_y
_atom_site_fract_z
_atom_site_U_iso_or_equiv
_atom_site_adp_type
_atom_site_occupancy
_atom_site_site_symmetry_order
_atom_site_calc_flag
_atom_site_refinement_flags_posn
_atom_site_refinement_flags_adp
Cu1 Cu 0.54705(3) 0.05057(2) 0.05199(4) 0.04600(17) Uani 1 1 d . .
N1 N 0.5113(2) 0.12105(8) 0.0151(3) 0.0456(5) Uani 1 1 d . .
N2 N 0.5770(2) 0.15657(8) 0.0921(3) 0.0494(5) Uani 1 1 d . .
O1 O 0.65291(17) 0.08195(7) 0.1837(2) 0.0561(5) Uani 1 1 d . .
O2 O 0.43545(15) 0.02418(7) -0.0849(2) 0.0479(4) Uani 1 1 d . .
O3 O 0.95500(19) 0.24024(9) 0.5285(3) 0.0702(7) Uani 1 1 d D .
H3O H 0.935(3) 0.2685(10) 0.554(4) 0.084 Uiso 1 1 d D U
O4 O 0.1402(2) 0.03392(10) -0.4425(3) 0.0758(7) Uani 1 1 d . .
C1 C 0.6476(2) 0.13192(10) 0.1767(3) 0.0486(6) Uani 1 1 d . .
C2 C 0.7263(2) 0.16212(10) 0.2677(3) 0.0499(6) Uani 1 1 d . .
C3 C 0.8265(3) 0.14129(11) 0.2985(4) 0.0612(8) Uani 1 1 d . .
H3 H 0.8433 0.1088 0.2590 0.073 Uiso 1 1 calc R U
C4 C 0.9019(3) 0.16735(12) 0.3859(4) 0.0646(8) Uani 1 1 d . .
H4 H 0.9684 0.1525 0.4054 0.078 Uiso 1 1 calc R U
C5 C 0.8774(3) 0.21626(11) 0.4449(3) 0.0551(7) Uani 1 1 d . .
C6 C 0.7773(3) 0.23738(9) 0.4172(3) 0.0528(6) Uani 1 1 d . .
H6 H 0.7602 0.2695 0.4588 0.063 Uiso 1 1 calc R U
C7 C 0.7023(2) 0.21118(10) 0.3280(3) 0.0512(6) Uani 1 1 d . .
H7 H 0.6360 0.2261 0.3080 0.061 Uiso 1 1 calc R U
C8 C 0.4361(2) 0.13880(10) -0.0704(3) 0.0471(6) Uani 1 1 d . .
H8 H 0.4285 0.1745 -0.0765 0.057 Uiso 1 1 calc R U
C9 C 0.3624(2) 0.10744(10) -0.1583(3) 0.0479(6) Uani 1 1 d . .
C10 C 0.3645(2) 0.05255(9) -0.1678(3) 0.0448(5) Uani 1 1 d . .
C11 C 0.2910(2) 0.02787(11) -0.2655(3) 0.0541(6) Uani 1 1 d . .
H11 H 0.2936 -0.0079 -0.2760 0.065 Uiso 1 1 calc R U
C12 C 0.2141(2) 0.05560(11) -0.3474(4) 0.0578(7) Uani 1 1 d . .
C13 C 0.2093(3) 0.10950(12) -0.3353(4) 0.0647(8) Uani 1 1 d . .
H13 H 0.1575 0.1282 -0.3892 0.078 Uiso 1 1 calc R U
C14 C 0.2822(2) 0.13383(11) -0.2431(3) 0.0582(7) Uani 1 1 d . .
H14 H 0.2792 0.1696 -0.2354 0.070 Uiso 1 1 calc R U
C15 C 0.1277(3) -0.02098(14) -0.4343(5) 0.0763(10) Uani 1 1 d . .
H15A H 0.1949 -0.0374 -0.4570 0.114 Uiso 1 1 calc R U
H15B H 0.0750 -0.0319 -0.5092 0.114 Uiso 1 1 calc R U
H15C H 0.1047 -0.0305 -0.3313 0.114 Uiso 1 1 calc R U

loop_
_atom_site_aniso_label
_atom_site_aniso_U_11
_atom_site_aniso_U_22
_atom_site_aniso_U_33
_atom_site_aniso_U_23
_atom_site_aniso_U_13
_atom_site_aniso_U_12
Cu1 0.0568(3) 0.0327(2) 0.0486(3) -0.00160(14) -0.00222(17) -0.00611(14)
N1 0.0563(12) 0.0346(10) 0.0459(10) -0.0031(9) 0.0058(10) -0.0074(9)
N2 0.0592(13) 0.0380(10) 0.0510(11) -0.0044(9) 0.0022(11) -0.0099(9)
O1 0.0687(12) 0.0355(9) 0.0641(11) -0.0044(8) -0.0100(10) -0.0068(8)
O2 0.0568(10) 0.0352(8) 0.0517(10) -0.0002(7) -0.0060(8) -0.0044(7)
O3 0.0707(14) 0.0521(13) 0.0879(16) -0.0169(12) -0.0134(12) -0.0084(10)
O4 0.0723(14) 0.0641(14) 0.0911(17) 0.0023(12) -0.0290(13) -0.0022(12)
C1 0.0586(15) 0.0395(12) 0.0479(13) -0.0067(10) 0.0077(12) -0.0097(11)
C2 0.0600(15) 0.0383(12) 0.0513(13) -0.0050(11) 0.0043(13) -0.0086(11)
C3 0.0637(17) 0.0440(14) 0.0759(19) -0.0169(14) 0.0014(15) -0.0025(12)
C4 0.0574(16) 0.0524(15) 0.084(2) -0.0150(15) -0.0011(16) 0.0007(13)
C5 0.0655(17) 0.0429(13) 0.0570(15) -0.0056(12) -0.0007(14) -0.0125(12)
C6 0.0712(18) 0.0326(12) 0.0547(14) -0.0051(11) 0.0008(13) -0.0070(11)
C7 0.0629(16) 0.0379(12) 0.0527(14) -0.0015(11) 0.0019(13) -0.0036(11)
C8 0.0608(16) 0.0351(12) 0.0454(13) 0.0025(10) 0.0068(12) 0.0007(11)
C9 0.0565(14) 0.0413(12) 0.0458(13) 0.0016(10) 0.0048(12) -0.0017(11)
C10 0.0488(13) 0.0417(12) 0.0439(12) 0.0035(10) 0.0020(11) -0.0026(10)
C11 0.0604(16) 0.0437(13) 0.0583(15) -0.0001(12) -0.0036(14) -0.0023(12)
C12 0.0563(16) 0.0586(16) 0.0586(16) 0.0029(13) -0.0073(14) -0.0022(12)
C13 0.0695(19) 0.0561(16) 0.0686(18) 0.0083(15) -0.0108(16) 0.0075(14)
C14 0.0707(18) 0.0453(14) 0.0585(15) 0.0039(12) -0.0032(15) 0.0059(13)
C15 0.0648(19) 0.066(2) 0.098(3) -0.0101(18) -0.0162(19) -0.0029(16)

loop_
_atom_type_symbol
_atom_type_description
_atom_type_scat_dispersion_real
_atom_type_scat_dispersion_imag
_atom_type_scat_source
C C 0.0181 0.0091 'International Tables Vol C Tables 4.2.6.8 and 6.1.1.4'
H H 0.0000 0.0000 'International Tables Vol C Tables 4.2.6.8 and 6.1.1.4'
Cu Cu -1.9646 0.5888 'International Tables Vol C Tables 4.2.6.8 and 6.1.1.4'
N N 0.0311 0.0180 'International Tables Vol C Tables 4.2.6.8 and 6.1.1.4'
O O 0.0492 0.0322 'International Tables Vol C Tables 4.2.6.8 and 6.1.1.4'

loop_
_geom_angle_atom_site_label_1
_geom_angle_atom_site_label_2
_geom_angle_atom_site_label_3
_geom_angle
_geom_angle_site_symmetry_1
_geom_angle_site_symmetry_3
N1 Cu1 O1 81.54(9) . .
N1 Cu1 O2 93.96(9) . .
O1 Cu1 O2 175.49(8) . .
N1 Cu1 O2 172.66(9) . 5_655
O1 Cu1 O2 104.85(8) . 5_655
O2 Cu1 O2 79.62(8) . 5_655
N1 Cu1 Cu1 133.97(8) . 5_655
O1 Cu1 Cu1 144.36(6) . 5_655
O2 Cu1 Cu1 40.11(5) . 5_655
O2 Cu1 Cu1 39.52(5) 5_655 5_655
C8 N1 N2 117.7(2) . .
C8 N1 Cu1 127.79(18) . .
N2 N1 Cu1 114.50(18) . .
C1 N2 N1 109.6(2) . .
C1 O1 Cu1 111.10(18) . .
C10 O2 Cu1 126.49(15) . .
C10 O2 Cu1 133.01(16) . 5_655
Cu1 O2 Cu1 100.38(8) . 5_655
C5 O3 H3O 110(3) . .
C12 O4 C15 117.2(3) . .
O1 C1 N2 123.2(2) . .
O1 C1 C2 118.0(3) . .
N2 C1 C2 118.8(2) . .
C3 C2 C7 118.3(3) . .
C3 C2 C1 119.6(2) . .
C7 C2 C1 122.1(3) . .
C4 C3 C2 121.9(3) . .
C4 C3 H3 119.1 . .
C2 C3 H3 119.1 . .
C3 C4 C5 119.4(3) . .
C3 C4 H4 120.3 . .
C5 C4 H4 120.3 . .
O3 C5 C6 123.7(3) . .
O3 C5 C4 116.8(3) . .
C6 C5 C4 119.5(3) . .
C5 C6 C7 120.7(2) . .
C5 C6 H6 119.6 . .
C7 C6 H6 119.6 . .
C6 C7 C2 120.2(3) . .
C6 C7 H7 119.9 . .
C2 C7 H7 119.9 . .
N1 C8 C9 124.5(2) . .
N1 C8 H8 117.7 . .
C9 C8 H8 117.7 . .
C14 C9 C10 117.8(2) . .
C14 C9 C8 116.6(2) . .
C10 C9 C8 125.5(2) . .
O2 C10 C11 119.7(2) . .
O2 C10 C9 121.6(2) . .
C11 C10 C9 118.6(2) . .
C12 C11 C10 121.3(3) . .
C12 C11 H11 119.3 . .
C10 C11 H11 119.3 . .
O4 C12 C11 124.1(3) . .
O4 C12 C13 115.4(3) . .
C11 C12 C13 120.5(3) . .
C14 C13 C12 118.4(3) . .
C14 C13 H13 120.8 . .
C12 C13 H13 120.8 . .
C13 C14 C9 123.2(3) . .
C13 C14 H14 118.4 . .
C9 C14 H14 118.4 . .
O4 C15 H15A 109.5 . .
O4 C15 H15B 109.5 . .
H15A C15 H15B 109.5 . .
O4 C15 H15C 109.5 . .
H15A C15 H15C 109.5 . .
H15B C15 H15C 109.5 . .

loop_
_geom_bond_atom_site_label_1
_geom_bond_atom_site_label_2
_geom_bond_distance
_geom_bond_site_symmetry_2
Cu1 N1 1.905(2) .
Cu1 O1 1.9175(19) .
Cu1 O2 1.9439(18) .
Cu1 O2 1.9682(18) 5_655
Cu1 Cu1 3.0052(7) 5_655
N1 C8 1.275(4) .
N1 N2 1.397(3) .
N2 C1 1.306(4) .
O1 C1 1.297(3) .
O2 C10 1.352(3) .
O2 Cu1 1.9683(18) 5_655
O3 C5 1.354(4) .
O3 H3O 0.802(19) .
O4 C12 1.352(4) .
O4 C15 1.432(4) .
C1 C2 1.478(4) .
C2 C3 1.386(4) .
C2 C7 1.404(4) .
C3 C4 1.379(4) .
C3 H3 0.9300 .
C4 C5 1.397(4) .
C4 H4 0.9300 .
C5 C6 1.384(4) .
C6 C7 1.385(4) .
C6 H6 0.9300 .
C7 H7 0.9300 .
C8 C9 1.440(4) .
C8 H8 0.9300 .
C9 C14 1.412(4) .
C9 C10 1.424(3) .
C10 C11 1.396(4) .
C11 C12 1.388(4) .
C11 H11 0.9300 .
C12 C13 1.401(4) .
C13 C14 1.360(4) .
C13 H13 0.9300 .
C14 H14 0.9300 .
C15 H15A 0.9600 .
C15 H15B 0.9600 .
C15 H15C 0.9600 .

loop_
_geom_torsion_atom_site_label_1
_geom_torsion_atom_site_label_2
_geom_torsion_atom_site_label_3
_geom_torsion_atom_site_label_4
_geom_torsion
_geom_torsion_site_symmetry_1
C8 N1 N2 C1 178.6(2) .
Cu1 N1 N2 C1 -1.7(3) .
Cu1 O1 C1 N2 1.2(3) .
Cu1 O1 C1 C2 -178.02(18) .
N1 N2 C1 O1 0.3(4) .
N1 N2 C1 C2 179.6(2) .
O1 C1 C2 C3 28.5(4) .
N2 C1 C2 C3 -150.7(3) .
O1 C1 C2 C7 -149.9(3) .
N2 C1 C2 C7 30.8(4) .
C7 C2 C3 C4 0.1(5) .
C1 C2 C3 C4 -178.5(3) .
C2 C3 C4 C5 -0.3(5) .
C3 C4 C5 O3 -179.3(3) .
C3 C4 C5 C6 1.2(5) .
O3 C5 C6 C7 178.7(3) .
C4 C5 C6 C7 -1.8(4) .
C5 C6 C7 C2 1.6(4) .
C3 C2 C7 C6 -0.7(4) .
C1 C2 C7 C6 177.8(2) .
N2 N1 C8 C9 179.4(2) .
Cu1 N1 C8 C9 -0.3(4) .
N1 C8 C9 C14 178.2(3) .
N1 C8 C9 C10 -2.5(4) .
Cu1 O2 C10 C11 177.85(19) .
Cu1 O2 C10 C11 -7.0(4) 5_655
Cu1 O2 C10 C9 -2.2(3) .
Cu1 O2 C10 C9 172.89(18) 5_655
C14 C9 C10 O2 -177.0(2) .
C8 C9 C10 O2 3.8(4) .
C14 C9 C10 C11 2.9(4) .
C8 C9 C10 C11 -176.3(3) .
O2 C10 C11 C12 177.3(3) .
C9 C10 C11 C12 -2.6(4) .
C15 O4 C12 C11 12.5(5) .
C15 O4 C12 C13 -167.7(3) .
C10 C11 C12 O4 -179.4(3) .
C10 C11 C12 C13 0.8(5) .
O4 C12 C13 C14 -179.2(3) .
C11 C12 C13 C14 0.6(5) .
C12 C13 C14 C9 -0.2(5) .
C10 C9 C14 C13 -1.6(4) .
C8 C9 C14 C13 177.7(3) .
